data_2000759
loop_
_publ_author_name
'Kanters, J. A.'
'Schouten, A.'
'Kroon, J.'
'Grech, E.'

_publ_section_title
;
 Complexes of the `proton sponge' 1,8-bis(dimethylamino)naphthalene
 (DMAN). IV. Structure of [DMANH]~2~^+^.[squarate]^2{-^} tetrahydrate
 at 100 K
;
_journal_issue 7
_journal_name_full 'Acta Crystallographica Section C'
_journal_page_first 1254
_journal_page_last 1257
_journal_paper_doi 10.1107/S0108270191014348
_journal_volume 48
_journal_year 1992
_chemical_formula_moiety '2(C14 H19 N2),C4 O4,4(H2 O1)'
_chemical_formula_sum 'C32 H46 N4 O8'
_chemical_formula_weight 614.74
_symmetry_cell_setting orthorhombic
_symmetry_space_group_name_Hall 'C 2c -2'
_symmetry_space_group_name_H-M 'C m c 21'
_cell_angle_alpha 90
_cell_angle_beta 90
_cell_angle_gamma 90
_cell_formula_units_Z 4
_cell_length_a 11.2191(4)
_cell_length_b 15.9824(5)
_cell_length_c 17.7311(7)
_cell_volume 3179.3(2)
_diffrn_radiation_type Mo
_diffrn_radiation_wavelength 0.71073
_exptl_absorpt_coefficient_mu 0.10
_exptl_crystal_density_diffrn 1.284
_exptl_crystal_F_000 1320
_cod_data_source_file ge0295.cif
_cod_data_source_block ge0295a
_cod_database_code 2000759

loop_
_atom_site_label
_atom_site_fract_x
_atom_site_fract_y
_atom_site_fract_z
_atom_site_U_iso_or_equiv
N(1) .11471(17) .06046(11) .36930(16) .0147(5)
C(1) .11360(19) -.02812(13) .39077 .0132(5)
C(2) .2177(2) -.07026(13) .40298(16) .0151(6)
C(3) .2157(2) -.15528(13) .42460(16) .0164(6)
C(4) .11016(19) -.19614(12) .43329(16) .0155(6)
C(5) .0 -.15431(18) .4221(2) .0133(8)
C(6) .0 -.06761(17) .39986(19) .0124(8)
C(7) .1760(3) .11311(15) .4261(2) .0309(8)
C(8) .1639(2) .07360(17) .2926(2) .0274(8)
N(2) .11557(17) .79974(11) .16677(16) .0139(5)
C(9) .11332(18) .88612(12) .13946(14) .0127(5)
C(10) .2176(2) .92811(13) .12547(17) .0163(6)
C(11) .2158(2) 1.01226(13) .10107(17) .0178(6)
C(12) .1098(2) 1.05291(14) .09219(17) .0157(6)
C(13) .0 1.01073(18) .10430(19) .0141(8)
C(14) .0 .92527(19) .1284(2) .0129(8)
C(15) .1686(2) .74034(15) .11183(19) .0243(7)
C(16) .1749(2) .79435(14) .2416(2) .0228(6)
O(1) .0 .35879(14) .2319(2) .0310(7)
O(2) .0 .49815(14) .36611(18) .0189(6)
O(3) .0 .64491(15) .2407(2) .0329(8)
O(4) .0 .50808(14) .10722(18) .0179(6)
C(17) .0 .43794(17) .2349(2) .0170(8)
C(18) .0 .5002(2) .2951(2) .0147(8)
C(19) .0 .56801(18) .2383(2) .0172(8)
C(20) .0 .50488(19) .1780(2) .0137(8)
O(5) .0 .26075(18) .1034(2) .0372(9)
O(6) .0 .25402(16) .3548(2) .0271(8)
O(7) .0 .37746(14) .4801(2) .0210(7)
O(8) .0 .60898(16) .4904(2) .0390(9)
H(1) .034(5) .076(3) .366(3) ?
H(21) .291(3) -.0450(18) .3995(17) ?
H(31) .287(3) -.1839(19) .4319(18) ?
H(41) .106(3) -.256(2) .4479(18) ?
H(71) .265(3) .0977(18) .4300(18) ?
H(72) .135(3) .1061(19) .476(2) ?
H(73) .173(3) .1721(19) .4106(18) ?
H(81) .254(3) .0647(19) .2922(17) ?
H(82) .150(3) .129(2) .2833(18) ?
H(83) .121(3) .0324(18) .2570(18) ?
H(2) .031(5) .789(3) .172(3) ?
H(101) .294(3) .9008(18) .1335(17) ?
H(111) .290(3) 1.0397(18) .0924(18) ?
H(121) .108(3) 1.1096(19) .0734(18) ?
H(151) .256(3) .7537(18) .1028(18) ?
H(152) .161(3) .686(2) .1327(18) ?
H(153) .125(3) .7440(19) .0646(19) ?
H(161) .262(3) .8073(17) .2375(19) ?
H(162) .136(3) .8331(19) .2794(18) ?
H(163) .165(3) .7336(18) .2622(17) ?
H(511) .0 .301(3) .063(3) ?
H(512) .0 .288(3) .138(3) ?
H(611) .0 .289(3) .313(3) ?
H(612) .0 .288(3) .391(3) ?
H(711) .0 .414(3) .444(3) ?
H(712) .0 .401(3) .527(3) ?
H(811) .0 .572(3) .526(3) ?
H(812) .0 .582(3) .446(3) ?

loop_
_geom_bond_atom_site_label_1
_geom_bond_atom_site_label_2
_geom_bond_distance
N(1) C(1) 1.466(3)
N(1) C(7) 1.482(4)
N(1) C(8) 1.483(4)
C(1) C(2) 1.365(3)
C(1) C(6) 1.431(2)
C(2) C(3) 1.412(3)
C(3) C(4) 1.361(3)
C(4) C(5) 1.419(3)
C(5) C(6) 1.441(4)
O(1) C(17) 1.266(4)
O(2) C(18) 1.260(5)
O(3) C(19) 1.230(4)
O(4) C(20) 1.265(5)
C(17) C(18) 1.459(5)
C(17) C(20) 1.471(5)
C(18) C(19) 1.479(5)
C(19) C(20) 1.470(5)
N(2) C(9) 1.463(3)
N(2) C(15) 1.485(4)
N(2) C(16) 1.487(4)
C(9) C(10) 1.371(3)
C(9) C(14) 1.430(2)
C(10) C(11) 1.413(3)
C(11) C(12) 1.364(3)
C(12) C(13) 1.421(3)
C(13) C(14) 1.431(4)
